data_1568636
loop_
_publ_author_name
'Reichl, Stephan'
'Bal&#xe1;zs, G&#xe1;bor'
'Scheer, Manfred'

_publ_section_title
;
 Novel synthetic route for (parent) phosphetanes, phospholanes,
 phosphinanes and phosphepanes.
;
_journal_issue 14
_journal_name_full 'Chemical science'
_journal_page_first 3834
_journal_page_last 3838
_journal_paper_doi 10.1039/d3sc00580a
_journal_volume 14
_journal_year 2023
_chemical_formula_moiety 'C14 H23 Fe P5'
_chemical_formula_sum 'C14 H23 Fe P5'
_chemical_formula_weight 402.02
_space_group_crystal_system triclinic
_space_group_IT_number 2
_space_group_name_Hall '-P 1'
_space_group_name_H-M_alt 'P -1'
_atom_sites_solution_hydrogens geom
_atom_sites_solution_primary dual
_audit_creation_date 2021-12-21
_audit_creation_method
;
Olex2 1.5-alpha
(compiled 2021.12.09 svn.r5202d8cf for OlexSys, GUI svn.r6439)
;
_audit_update_record
;
2022-12-23 deposited with the CCDC.	2023-03-13 downloaded from the CCDC.
;
_cell_angle_alpha 69.087(2)
_cell_angle_beta 77.735(2)
_cell_angle_gamma 89.910(2)
_cell_formula_units_Z 4
_cell_length_a 9.4353(2)
_cell_length_b 13.7981(3)
_cell_length_c 15.3668(4)
_cell_measurement_reflns_used 16741
_cell_measurement_temperature 123.00(10)
_cell_measurement_theta_max 73.4500
_cell_measurement_theta_min 3.1430
_cell_volume 1820.09(8)
_computing_cell_refinement 'CrysAlisPro 1.171.41.83a (Rigaku OD, 2020)'
_computing_data_collection 'CrysAlisPro 1.171.41.83a (Rigaku OD, 2020)'
_computing_data_reduction 'CrysAlisPro 1.171.41.83a (Rigaku OD, 2020)'
_computing_molecular_graphics 'Olex2 1.5-alpha (Dolomanov et al., 2009)'
_computing_publication_material 'Olex2 1.5-alpha (Dolomanov et al., 2009)'
_computing_structure_refinement 'SHELXL 2018/3 (Sheldrick, 2015)'
_computing_structure_solution 'SHELXT 2018/2 (Sheldrick, 2018)'
_diffrn_ambient_environment N~2~
_diffrn_ambient_temperature 123.00(10)
_diffrn_detector 'Hybrid Pixel Array Detector'
_diffrn_detector_area_resol_mean 10.0000
_diffrn_detector_type 'HyPix-Arc 150'
_diffrn_measured_fraction_theta_full 0.990
_diffrn_measured_fraction_theta_max 0.947
_diffrn_measurement_details
;
List of Runs (angles in degrees, time in seconds):

  # Type    Start    End  Width  t~exp~   \w     \q     \k     \f   Frames
#--------------------------------------------------------------------------
  1  \w     75.00 115.00   0.50    0.10    --   74.95  15.00  30.00   80
  2  \w     43.00 102.00   0.50    0.05    --   62.44  15.00  90.00  118
  3  \w     68.00 104.00   0.50    0.10    --   74.95  15.00 120.00   72
  4  \w     39.00 102.00   0.50    0.05    --   62.44  15.00-120.00  126
  5  \w     77.00 103.00   0.50    0.05    --   62.44  15.00-180.00   52
  6  \w     36.00  62.00   0.50    0.05    --   62.44  15.00-180.00   52
  7  \w     48.00 113.00   0.50    0.10    --   74.95  15.00-180.00  130
  8  \w     60.00 113.00   0.50    0.10    --   74.95  15.00 -90.00  106
  9  \w     52.00 115.00   0.50    0.10    --   74.95  15.00 -30.00  126
 10  \w     48.00  97.00   0.50    0.10    --   76.87-117.00  53.75   98
 11  \w     26.00  64.00   0.50    0.05    --   62.44-125.00 150.00   76
 12  \w     43.00  86.00   0.50    0.05    --   62.44-125.00  30.00   86
 13  \w     35.00  61.00   0.50    0.05    --   72.51-125.00  30.00   52
 14  \w     36.00  61.00   0.50    0.05    --   72.51-125.00  90.00   50
 15  \w     49.00  99.00   0.50    0.10    --   74.95-125.00 150.00  100
 16  \w     67.00  93.00   0.50    0.05    --   72.51-125.00  90.00   52
 17  \w     67.00  93.00   0.50    0.05    --   72.51-125.00  30.00   52
 18  \w     37.00  99.00   0.50    0.10    --   74.95-125.00   0.00  124
 19  \w     74.00  99.00   0.50    0.10    --   74.95-125.00 -60.00   50
 20  \w     74.00  99.00   0.50    0.10    --   74.95-125.00 -90.00   50
 21  \w     43.00  82.00   0.50    0.05    --   62.44-125.00-180.00   78
 22  \w     52.00 109.00   0.50    0.10    --   76.87-139.00-146.94  114
 23  \w     29.00  83.00   0.50    0.05    --   62.44-125.00 -60.00  108
 24  \w     74.00  99.00   0.50    0.10    --   74.95-125.00-120.00   50
 25  \w     53.00  97.00   0.50    0.10    --   76.87-118.00 -40.35   88
 26  \w     74.00  99.00   0.50    0.10    --   74.95-125.00  30.00   50
 27  \w     46.00  97.00   0.50    0.10    --   76.87-118.00 102.05  102
 28  \w   -106.00 -43.00   0.50    0.10    --  -74.00 144.00 151.55  126
 29  \w    -92.00 -31.00   0.50    0.05    --  -68.24 125.00 150.00  122
 30  \w    -63.00 -37.00   0.50    0.05    --  -64.34 125.00 120.00   52
 31  \w    -89.00 -46.00   0.50    0.05    --  -68.24 125.00   0.00   86
 32  \w    -88.00 -37.00   0.50    0.10    --  -74.00 110.00-101.87  102
 33  \w    -69.00 -44.00   0.50    0.05    --  -64.34 -15.00-150.00   50
 34  \w   -104.00 -77.00   0.50    0.05    --  -64.34 -15.00-150.00   54
 35  \w   -106.00 -42.00   0.50    0.05    --  -68.24 -15.00 -90.00  128
 36  \w   -100.00 -60.00   0.50    0.05    --  -68.24 -15.00   0.00   80
;
_diffrn_measurement_device 'four-circle diffractometer'
_diffrn_measurement_device_type 'XtaLAB Synergy R, DW system, HyPix-Arc 150'
_diffrn_measurement_method '\w scans'
_diffrn_orient_matrix_type 'CrysAlisPro convention (1999,Acta A55,543-557)'
_diffrn_orient_matrix_UB_11 0.1530480000
_diffrn_orient_matrix_UB_12 -0.0398744000
_diffrn_orient_matrix_UB_13 -0.0067992000
_diffrn_orient_matrix_UB_21 0.0219380000
_diffrn_orient_matrix_UB_22 0.0373211000
_diffrn_orient_matrix_UB_23 0.0798574000
_diffrn_orient_matrix_UB_31 -0.0648098000
_diffrn_orient_matrix_UB_32 -0.1067623000
_diffrn_orient_matrix_UB_33 0.0756259000
_diffrn_radiation_monochromator mirror
_diffrn_radiation_probe x-ray
_diffrn_radiation_type 'Cu K\a'
_diffrn_radiation_wavelength 1.54184
_diffrn_reflns_av_R_equivalents 0.0262
_diffrn_reflns_av_unetI/netI 0.0236
_diffrn_reflns_Laue_measured_fraction_full 0.990
_diffrn_reflns_Laue_measured_fraction_max 0.947
_diffrn_reflns_limit_h_max 11
_diffrn_reflns_limit_h_min -11
_diffrn_reflns_limit_k_max 15
_diffrn_reflns_limit_k_min -17
_diffrn_reflns_limit_l_max 18
_diffrn_reflns_limit_l_min -18
_diffrn_reflns_number 23461
_diffrn_reflns_point_group_measured_fraction_full 0.990
_diffrn_reflns_point_group_measured_fraction_max 0.947
_diffrn_reflns_theta_full 67.684
_diffrn_reflns_theta_max 73.907
_diffrn_reflns_theta_min 3.161
_diffrn_source 'Rotating-anode X-ray tube'
_diffrn_source_type 'Rigaku (Cu) X-ray Source'
_exptl_absorpt_coefficient_mu 10.697
_exptl_absorpt_correction_T_max 1.000
_exptl_absorpt_correction_T_min 0.231
_exptl_absorpt_correction_type gaussian
_exptl_absorpt_process_details
;
CrysAlisPro 1.171.41.83a (Rigaku Oxford Diffraction, 2020)
Numerical absorption correction based on gaussian integration over
a multifaceted crystal model
Empirical absorption correction using spherical harmonics,
implemented in SCALE3 ABSPACK scaling algorithm.
;
_exptl_crystal_colour 'dark green'
_exptl_crystal_colour_modifier dark
_exptl_crystal_colour_primary green
_exptl_crystal_density_diffrn 1.467
_exptl_crystal_description prism
_exptl_crystal_F_000 832
_exptl_crystal_size_max 0.8
_exptl_crystal_size_mid 0.26
_exptl_crystal_size_min 0.2
_refine_diff_density_max 0.684
_refine_diff_density_min -0.804
_refine_diff_density_rms 0.088
_refine_ls_extinction_method none
_refine_ls_goodness_of_fit_ref 1.058
_refine_ls_hydrogen_treatment constr
_refine_ls_matrix_type full
_refine_ls_number_parameters 371
_refine_ls_number_reflns 6987
_refine_ls_number_restraints 0
_refine_ls_restrained_S_all 1.058
_refine_ls_R_factor_all 0.0362
_refine_ls_R_factor_gt 0.0355
_refine_ls_shift/su_max 0.001
_refine_ls_shift/su_mean 0.000
_refine_ls_structure_factor_coef Fsqd
_refine_ls_weighting_details 'w=1/[\s^2^(Fo^2^)+(0.0641P)^2^+1.2136P] where P=(Fo^2^+2Fc^2^)/3'
_refine_ls_weighting_scheme calc
_refine_ls_wR_factor_gt 0.0971
_refine_ls_wR_factor_ref 0.0978
_reflns_Friedel_coverage 0.000
_reflns_number_gt 6827
_reflns_number_total 6987
_reflns_threshold_expression 'I > 2\s(I)'
_cod_data_source_file d3sc00580a2.cif
_cod_data_source_block abs_gaus_erroro5
_cod_depositor_comments 'Adding full bibliography for 1568634--1568643.cif.'
_cod_database_code 1568636
_shelx_shelxl_version_number 2018/3
_chemical_oxdiff_formula C10H15FeP5C4H8
_shelx_space_group_comment
;
The symmetry employed for this shelxl refinement is uniquely defined
by the following loop, which should always be used as a source of
symmetry information in preference to the above space-group names.
They are only intended as comments.
;
_shelx_estimated_absorpt_t_max 0.224
_shelx_estimated_absorpt_t_min 0.043
_olex2_refinement_description
;
1. Fixed Uiso
 At 1.2 times of:
  All C(H,H) groups
 At 1.5 times of:
  All C(H,H,H) groups
2.a Secondary CH2 refined with riding coordinates:
 C28(H28A,H28B), C14(H14A,H14B), C11(H11A,H11B), C13(H13A,H13B), C12(H12A,
 H12B), C26(H26A,H26B), C27(H27A,H27B), C25(H25A,H25B)
2.b Idealised Me refined as rotating group:
 C9(H9A,H9B,H9C), C8(H8A,H8B,H8C), C21(H21A,H21B,H21C), C22(H22A,H22B,H22C),
 C6(H6A,H6B,H6C), C10(H10A,H10B,H10C), C7(H7A,H7B,H7C), C24(H24A,H24B,H24C),
 C20(H20A,H20B,H20C), C23(H23A,H23B,H23C)
;
_olex2_submission_special_instructions 'No special instructions were received'
_oxdiff_exptl_absorpt_empirical_details
;
Empirical correction (ABSPACK) includes:
- Absorption correction using spherical harmonics
- Frame scaling
;
_oxdiff_exptl_absorpt_empirical_full_max 1.983
_oxdiff_exptl_absorpt_empirical_full_min 0.730

loop_
_space_group_symop_operation_xyz
'x, y, z'
'-x, -y, -z'

loop_
_atom_site_label
_atom_site_type_symbol
_atom_site_fract_x
_atom_site_fract_y
_atom_site_fract_z
_atom_site_U_iso_or_equiv
_atom_site_adp_type
_atom_site_occupancy
_atom_site_site_symmetry_order
_atom_site_calc_flag
_atom_site_refinement_flags_posn
_atom_site_refinement_flags_adp
_atom_site_refinement_flags_occupancy
_atom_site_disorder_assembly
_atom_site_disorder_group
Fe1 Fe 0.41222(3) 0.25193(2) 0.38733(2) 0.01005(9) Uani 1 1 d . . . . .
Fe2 Fe 1.00419(3) 0.69113(3) 0.13410(2) 0.01094(9) Uani 1 1 d . . . . .
P5 P 0.39005(6) 0.08078(4) 0.39732(4) 0.01382(12) Uani 1 1 d . . . . .
P6 P 0.77210(6) 0.84470(4) 0.13279(4) 0.01421(12) Uani 1 1 d . . . . .
P10 P 1.00350(6) 0.86849(4) 0.10263(4) 0.01544(13) Uani 1 1 d . . . . .
P4 P 0.33149(6) 0.10770(5) 0.52860(4) 0.01730(13) Uani 1 1 d . . . . .
P1 P 0.20086(6) 0.12505(4) 0.34138(4) 0.01329(12) Uani 1 1 d . . . . .
P2 P 0.18199(6) 0.27427(5) 0.35388(4) 0.01775(13) Uani 1 1 d . . . . .
P3 P 0.19514(6) 0.23513(5) 0.49989(4) 0.01962(14) Uani 1 1 d . . . . .
P9 P 1.05575(7) 0.82191(5) -0.01805(4) 0.02337(15) Uani 1 1 d . . . . .
P7 P 0.75534(7) 0.68517(5) 0.14582(5) 0.02519(15) Uani 1 1 d . . . . .
P8 P 0.89193(8) 0.69975(5) 0.01029(5) 0.02926(17) Uani 1 1 d . . . . .
C18 C 1.0074(2) 0.57614(18) 0.26752(15) 0.0160(4) Uani 1 1 d . . . . .
C17 C 1.0300(2) 0.53341(17) 0.19395(16) 0.0162(4) Uani 1 1 d . . . . .
C19 C 1.1208(2) 0.65588(17) 0.24296(16) 0.0155(4) Uani 1 1 d . . . . .
C2 C 0.6319(2) 0.27299(17) 0.38615(16) 0.0151(4) Uani 1 1 d . . . . .
C16 C 1.1570(2) 0.58666(17) 0.12370(15) 0.0153(4) Uani 1 1 d . . . . .
C5 C 0.5261(2) 0.37174(18) 0.26418(16) 0.0161(4) Uani 1 1 d . . . . .
C3 C 0.5488(2) 0.34544(16) 0.41789(16) 0.0137(4) Uani 1 1 d . . . . .
C15 C 1.2134(2) 0.66271(18) 0.15402(16) 0.0159(4) Uani 1 1 d . . . . .
C4 C 0.4842(2) 0.40727(16) 0.34208(15) 0.0137(4) Uani 1 1 d . . . . .
C1 C 0.6167(2) 0.28861(17) 0.29172(16) 0.0158(4) Uani 1 1 d . . . . .
C28 C 0.6574(2) 0.93966(18) 0.06728(16) 0.0175(5) Uani 1 1 d . . . . .
H28A H 0.718420 0.995850 0.011842 0.021 Uiso 1 1 calc R U . . .
H28B H 0.589970 0.905063 0.043979 0.021 Uiso 1 1 calc R U . . .
C14 C 0.0466(3) 0.02861(19) 0.37103(16) 0.0186(5) Uani 1 1 d . . . . .
H14A H 0.067263 -0.040613 0.413050 0.022 Uiso 1 1 calc R U . . .
H14B H -0.042904 0.049765 0.404185 0.022 Uiso 1 1 calc R U . . .
C9 C 0.3913(3) 0.49594(18) 0.34201(17) 0.0210(5) Uani 1 1 d . . . . .
H9A H 0.322360 0.500531 0.301426 0.032 Uiso 1 1 calc R U . . .
H9B H 0.453436 0.561166 0.317095 0.032 Uiso 1 1 calc R U . . .
H9C H 0.337622 0.483901 0.407462 0.032 Uiso 1 1 calc R U . . .
C11 C 0.2508(3) 0.14305(19) 0.21366(16) 0.0214(5) Uani 1 1 d . . . . .
H11A H 0.213159 0.207136 0.174470 0.026 Uiso 1 1 calc R U . . .
H11B H 0.357738 0.147503 0.190815 0.026 Uiso 1 1 calc R U . . .
C8 C 0.5404(3) 0.35839(19) 0.51140(17) 0.0208(5) Uani 1 1 d . . . . .
H8A H 0.448425 0.386907 0.529538 0.031 Uiso 1 1 calc R U . . .
H8B H 0.621942 0.406150 0.505197 0.031 Uiso 1 1 calc R U . . .
H8C H 0.545455 0.290617 0.560722 0.031 Uiso 1 1 calc R U . . .
C21 C 1.2229(3) 0.5646(2) 0.03577(18) 0.0288(6) Uani 1 1 d . . . . .
H21A H 1.289720 0.509686 0.051300 0.043 Uiso 1 1 calc R U . . .
H21B H 1.276572 0.627901 -0.013588 0.043 Uiso 1 1 calc R U . . .
H21C H 1.145686 0.541603 0.012064 0.043 Uiso 1 1 calc R U . . .
C22 C 0.9382(3) 0.44484(19) 0.1940(2) 0.0277(6) Uani 1 1 d . . . . .
H22A H 0.958156 0.442547 0.129506 0.042 Uiso 1 1 calc R U . . .
H22B H 0.835111 0.454810 0.213499 0.042 Uiso 1 1 calc R U . . .
H22C H 0.961371 0.379261 0.238855 0.042 Uiso 1 1 calc R U . . .
C6 C 0.6895(3) 0.2307(2) 0.23034(19) 0.0250(5) Uani 1 1 d . . . . .
H6A H 0.702227 0.159721 0.271131 0.037 Uiso 1 1 calc R U . . .
H6B H 0.784870 0.266603 0.193335 0.037 Uiso 1 1 calc R U . . .
H6C H 0.629039 0.228163 0.186549 0.037 Uiso 1 1 calc R U . . .
C13 C 0.0281(3) 0.0252(2) 0.27516(18) 0.0239(5) Uani 1 1 d . . . . .
H13A H -0.015621 -0.043944 0.284569 0.029 Uiso 1 1 calc R U . . .
H13B H -0.036300 0.078672 0.247326 0.029 Uiso 1 1 calc R U . . .
C12 C 0.1793(3) 0.0466(2) 0.20871(17) 0.0233(5) Uani 1 1 d . . . . .
H12A H 0.237705 -0.013634 0.229655 0.028 Uiso 1 1 calc R U . . .
H12B H 0.171676 0.059001 0.142385 0.028 Uiso 1 1 calc R U . . .
C10 C 0.4869(3) 0.4193(2) 0.16932(16) 0.0257(5) Uani 1 1 d . . . . .
H10A H 0.486363 0.366749 0.140150 0.038 Uiso 1 1 calc R U . . .
H10B H 0.558591 0.477263 0.127384 0.038 Uiso 1 1 calc R U . . .
H10C H 0.390131 0.445145 0.178275 0.038 Uiso 1 1 calc R U . . .
C7 C 0.7272(3) 0.19881(19) 0.4396(2) 0.0256(5) Uani 1 1 d . . . . .
H7A H 0.689128 0.180021 0.508548 0.038 Uiso 1 1 calc R U . . .
H7B H 0.826326 0.231936 0.421510 0.038 Uiso 1 1 calc R U . . .
H7C H 0.728631 0.135942 0.423852 0.038 Uiso 1 1 calc R U . . .
C24 C 1.1438(3) 0.7171(2) 0.30290(19) 0.0268(6) Uani 1 1 d . . . . .
H24A H 1.205111 0.680200 0.346388 0.040 Uiso 1 1 calc R U . . .
H24B H 1.049584 0.725137 0.340225 0.040 Uiso 1 1 calc R U . . .
H24C H 1.191793 0.785894 0.261265 0.040 Uiso 1 1 calc R U . . .
C20 C 1.3494(3) 0.7334(2) 0.1045(2) 0.0282(6) Uani 1 1 d . . . . .
H20A H 1.336122 0.799969 0.113324 0.042 Uiso 1 1 calc R U . . .
H20B H 1.370655 0.745229 0.036068 0.042 Uiso 1 1 calc R U . . .
H20C H 1.430571 0.701157 0.131657 0.042 Uiso 1 1 calc R U . . .
C26 C 0.5468(3) 0.8985(2) 0.23854(18) 0.0287(6) Uani 1 1 d . . . . .
H26A H 0.473646 0.843638 0.244827 0.034 Uiso 1 1 calc R U . . .
H26B H 0.510867 0.928018 0.288393 0.034 Uiso 1 1 calc R U . . .
C27 C 0.5728(3) 0.9834(2) 0.1394(2) 0.0291(6) Uani 1 1 d . . . . .
H27A H 0.629076 1.044787 0.137787 0.035 Uiso 1 1 calc R U . . .
H27B H 0.478652 1.005427 0.123426 0.035 Uiso 1 1 calc R U . . .
C23 C 0.8910(3) 0.5378(2) 0.35804(18) 0.0317(6) Uani 1 1 d . . . . .
H23A H 0.869425 0.594599 0.381749 0.048 Uiso 1 1 calc R U . . .
H23B H 0.924732 0.480229 0.406273 0.048 Uiso 1 1 calc R U . . .
H23C H 0.802858 0.513490 0.345264 0.048 Uiso 1 1 calc R U . . .
C25 C 0.6929(3) 0.8531(2) 0.24954(17) 0.0281(6) Uani 1 1 d . . . . .
H25A H 0.678656 0.783445 0.300972 0.034 Uiso 1 1 calc R U . . .
H25B H 0.756234 0.899324 0.264487 0.034 Uiso 1 1 calc R U . . .

loop_
_atom_site_aniso_label
_atom_site_aniso_U_11
_atom_site_aniso_U_22
_atom_site_aniso_U_33
_atom_site_aniso_U_23
_atom_site_aniso_U_13
_atom_site_aniso_U_12
Fe1 0.00800(17) 0.01252(17) 0.01180(17) -0.00702(13) -0.00221(12) 0.00274(13)
Fe2 0.00886(18) 0.01360(18) 0.01170(17) -0.00514(13) -0.00422(13) 0.00256(13)
P5 0.0111(3) 0.0141(3) 0.0187(3) -0.0082(2) -0.0044(2) 0.0037(2)
P6 0.0092(3) 0.0201(3) 0.0137(3) -0.0061(2) -0.0033(2) 0.0039(2)
P10 0.0098(3) 0.0160(3) 0.0218(3) -0.0076(2) -0.0051(2) 0.0019(2)
P4 0.0155(3) 0.0234(3) 0.0127(3) -0.0057(2) -0.0042(2) -0.0007(2)
P1 0.0117(3) 0.0184(3) 0.0129(3) -0.0088(2) -0.0041(2) 0.0016(2)
P2 0.0133(3) 0.0198(3) 0.0254(3) -0.0115(2) -0.0095(2) 0.0079(2)
P3 0.0133(3) 0.0292(3) 0.0214(3) -0.0179(3) 0.0006(2) 0.0026(2)
P9 0.0246(3) 0.0285(3) 0.0127(3) -0.0039(2) -0.0016(2) 0.0118(3)
P7 0.0118(3) 0.0182(3) 0.0441(4) -0.0065(3) -0.0118(3) 0.0008(2)
P8 0.0423(4) 0.0294(3) 0.0350(4) -0.0222(3) -0.0301(3) 0.0188(3)
C18 0.0126(11) 0.0207(11) 0.0124(10) -0.0022(9) -0.0049(8) 0.0029(9)
C17 0.0166(11) 0.0142(10) 0.0186(11) -0.0041(9) -0.0090(9) 0.0040(9)
C19 0.0152(11) 0.0193(11) 0.0157(10) -0.0073(9) -0.0099(9) 0.0074(9)
C2 0.0091(10) 0.0125(10) 0.0221(11) -0.0051(9) -0.0027(8) -0.0014(8)
C16 0.0162(11) 0.0178(11) 0.0138(10) -0.0061(9) -0.0070(8) 0.0099(9)
C5 0.0143(11) 0.0190(11) 0.0141(10) -0.0067(9) -0.0004(8) -0.0002(9)
C3 0.0130(11) 0.0129(10) 0.0175(11) -0.0077(8) -0.0045(8) -0.0001(8)
C15 0.0097(10) 0.0198(11) 0.0179(11) -0.0050(9) -0.0057(8) 0.0048(9)
C4 0.0136(11) 0.0131(10) 0.0153(10) -0.0070(8) -0.0022(8) 0.0014(8)
C1 0.0099(10) 0.0171(11) 0.0203(11) -0.0099(9) 0.0024(8) -0.0022(8)
C28 0.0135(11) 0.0222(11) 0.0167(11) -0.0061(9) -0.0050(9) 0.0055(9)
C14 0.0138(11) 0.0259(12) 0.0179(11) -0.0104(9) -0.0031(9) -0.0014(9)
C9 0.0251(13) 0.0177(11) 0.0236(12) -0.0104(9) -0.0073(10) 0.0098(10)
C11 0.0233(13) 0.0278(13) 0.0149(11) -0.0100(10) -0.0044(9) -0.0017(10)
C8 0.0254(13) 0.0218(12) 0.0180(11) -0.0090(9) -0.0074(9) -0.0029(10)
C21 0.0348(15) 0.0390(15) 0.0181(12) -0.0151(11) -0.0091(11) 0.0200(12)
C22 0.0308(14) 0.0184(12) 0.0361(14) -0.0063(11) -0.0188(12) -0.0016(10)
C6 0.0177(12) 0.0268(13) 0.0314(13) -0.0194(11) 0.0076(10) -0.0003(10)
C13 0.0168(12) 0.0401(15) 0.0235(12) -0.0190(11) -0.0094(10) 0.0006(10)
C12 0.0230(13) 0.0333(13) 0.0203(12) -0.0170(10) -0.0061(10) 0.0016(10)
C10 0.0294(14) 0.0344(14) 0.0127(11) -0.0084(10) -0.0038(10) 0.0033(11)
C7 0.0136(12) 0.0200(12) 0.0403(15) -0.0060(11) -0.0091(10) 0.0036(9)
C24 0.0313(14) 0.0329(14) 0.0310(14) -0.0217(11) -0.0206(11) 0.0132(11)
C20 0.0142(12) 0.0305(14) 0.0336(14) -0.0033(11) -0.0070(10) -0.0017(10)
C26 0.0214(13) 0.0487(17) 0.0221(12) -0.0209(12) -0.0040(10) 0.0109(12)
C27 0.0232(13) 0.0345(14) 0.0323(14) -0.0177(12) -0.0026(11) 0.0130(11)
C23 0.0240(14) 0.0437(16) 0.0180(12) -0.0035(11) 0.0015(10) 0.0026(12)
C25 0.0193(13) 0.0519(17) 0.0159(11) -0.0152(11) -0.0047(9) 0.0095(12)

loop_
_atom_type_symbol
_atom_type_description
_atom_type_scat_dispersion_real
_atom_type_scat_dispersion_imag
_atom_type_scat_source
C C 0.0181 0.0091 'International Tables Vol C Tables 4.2.6.8 and 6.1.1.4'
H H 0.0000 0.0000 'International Tables Vol C Tables 4.2.6.8 and 6.1.1.4'
Fe Fe -1.1336 3.1974 'International Tables Vol C Tables 4.2.6.8 and 6.1.1.4'
P P 0.2955 0.4335 'International Tables Vol C Tables 4.2.6.8 and 6.1.1.4'

loop_
_exptl_crystal_face_index_h
_exptl_crystal_face_index_k
_exptl_crystal_face_index_l
_exptl_crystal_face_perp_dist
4 2 9 0.0914
-3 -1 -9 0.1050
-2 6 8 0.0810
1 -6 -8 0.1027
2 6 -3 0.3752
-3 6 6 0.0970
-3 5 6 0.1114
6 -2 1 0.1461
4 -5 2 0.1602
-6 3 -1 0.1222
4 -1 8 0.1364
-4 -3 -8 0.1335
-2 -5 -10 0.1151
2 4 10 0.1134
3 -7 -6 0.1347
0 -8 1 0.3837
3 -5 -6 0.1229
6 -2 3 0.1234
3 2 9 0.1222
3 8 3 0.3314

loop_
_geom_angle_atom_site_label_1
_geom_angle_atom_site_label_2
_geom_angle_atom_site_label_3
_geom_angle
_geom_angle_site_symmetry_1
_geom_angle_site_symmetry_3
_geom_angle_publ_flag
P5 Fe1 P4 54.67(2) . . ?
P5 Fe1 P2 89.39(2) . . ?
P5 Fe1 P3 93.87(2) . . ?
P2 Fe1 P4 94.02(2) . . ?
P2 Fe1 P3 54.69(2) . . ?
P3 Fe1 P4 54.77(2) . . ?
C2 Fe1 P5 102.29(6) . . ?
C2 Fe1 P4 101.89(6) . . ?
C2 Fe1 P2 163.79(6) . . ?
C2 Fe1 P3 134.13(7) . . ?
C2 Fe1 C5 67.06(9) . . ?
C2 Fe1 C1 39.86(9) . . ?
C5 Fe1 P5 122.69(6) . . ?
C5 Fe1 P4 168.47(7) . . ?
C5 Fe1 P2 97.22(7) . . ?
C5 Fe1 P3 135.23(7) . . ?
C5 Fe1 C1 39.74(9) . . ?
C3 Fe1 P5 138.11(6) . . ?
C3 Fe1 P4 106.29(6) . . ?
C3 Fe1 P2 131.61(6) . . ?
C3 Fe1 P3 103.27(6) . . ?
C3 Fe1 C2 40.23(8) . . ?
C3 Fe1 C5 67.78(9) . . ?
C3 Fe1 C4 40.55(8) . . ?
C3 Fe1 C1 67.53(9) . . ?
C4 Fe1 P5 161.88(6) . . ?
C4 Fe1 P4 140.18(6) . . ?
C4 Fe1 P2 98.20(6) . . ?
C4 Fe1 P3 103.96(6) . . ?
C4 Fe1 C2 67.46(8) . . ?
C4 Fe1 C5 40.22(8) . . ?
C4 Fe1 C1 67.27(8) . . ?
C1 Fe1 P5 95.16(6) . . ?
C1 Fe1 P4 129.30(7) . . ?
C1 Fe1 P2 128.82(7) . . ?
C1 Fe1 P3 170.33(6) . . ?
P10 Fe2 P9 54.56(2) . . ?
P10 Fe2 P8 93.78(2) . . ?
P7 Fe2 P10 88.61(2) . . ?
P7 Fe2 P9 93.70(3) . . ?
P7 Fe2 P8 54.93(3) . . ?
P8 Fe2 P9 54.76(3) . . ?
C18 Fe2 P10 125.24(7) . . ?
C18 Fe2 P9 167.45(7) . . ?
C18 Fe2 P7 98.85(6) . . ?
C18 Fe2 P8 134.27(7) . . ?
C18 Fe2 C19 39.58(9) . . ?
C17 Fe2 P10 163.67(7) . . ?
C17 Fe2 P9 137.50(7) . . ?
C17 Fe2 P7 100.00(7) . . ?
C17 Fe2 P8 102.53(7) . . ?
C17 Fe2 C18 40.01(9) . . ?
C17 Fe2 C19 67.09(9) . . ?
C17 Fe2 C15 67.58(9) . . ?
C19 Fe2 P10 96.72(6) . . ?
C19 Fe2 P9 129.58(7) . . ?
C19 Fe2 P7 129.62(7) . . ?
C19 Fe2 P8 168.59(6) . . ?
C16 Fe2 P10 136.98(7) . . ?
C16 Fe2 P9 103.88(6) . . ?
C16 Fe2 P7 132.85(7) . . ?
C16 Fe2 P8 101.60(6) . . ?
C16 Fe2 C18 67.44(9) . . ?
C16 Fe2 C17 40.30(9) . . ?
C16 Fe2 C19 67.54(8) . . ?
C16 Fe2 C15 40.57(9) . . ?
C15 Fe2 P10 101.76(7) . . ?
C15 Fe2 P9 100.47(7) . . ?
C15 Fe2 P7 165.58(7) . . ?
C15 Fe2 P8 132.99(7) . . ?
C15 Fe2 C18 67.01(9) . . ?
C15 Fe2 C19 39.91(9) . . ?
P4 P5 Fe1 63.17(2) . . ?
P1 P5 Fe1 84.71(2) . . ?
P1 P5 P4 100.85(3) . . ?
P10 P6 P7 98.46(3) . . ?
C28 P6 P10 123.16(8) . . ?
C28 P6 P7 121.00(8) . . ?
C25 P6 P10 109.82(9) . . ?
C25 P6 P7 108.84(10) . . ?
C25 P6 C28 95.10(11) . . ?
P6 P10 Fe2 86.11(3) . . ?
P6 P10 P9 98.88(3) . . ?
P9 P10 Fe2 63.17(2) . . ?
P5 P4 Fe1 62.16(2) . . ?
P5 P4 P3 104.87(3) . . ?
P3 P4 Fe1 62.51(2) . . ?
P5 P1 P2 99.75(3) . . ?
C14 P1 P5 120.49(8) . . ?
C14 P1 P2 124.51(8) . . ?
C14 P1 C11 94.84(11) . . ?
C11 P1 P5 107.00(8) . . ?
C11 P1 P2 108.95(8) . . ?
P1 P2 Fe1 84.36(3) . . ?
P1 P2 P3 100.42(3) . . ?
P3 P2 Fe1 62.73(2) . . ?
P4 P3 Fe1 62.72(2) . . ?
P2 P3 Fe1 62.59(2) . . ?
P2 P3 P4 105.47(3) . . ?
P10 P9 Fe2 62.27(2) . . ?
P10 P9 P8 104.96(4) . . ?
P8 P9 Fe2 62.54(3) . . ?
P6 P7 Fe2 86.03(3) . . ?
P6 P7 P8 98.86(3) . . ?
P8 P7 Fe2 62.98(3) . . ?
P9 P8 Fe2 62.70(2) . . ?
P7 P8 Fe2 62.09(3) . . ?
P7 P8 P9 104.50(4) . . ?
C17 C18 Fe2 68.91(12) . . ?
C17 C18 C23 125.5(2) . . ?
C19 C18 Fe2 70.39(12) . . ?
C19 C18 C17 108.10(19) . . ?
C19 C18 C23 126.2(2) . . ?
C23 C18 Fe2 129.73(17) . . ?
C18 C17 Fe2 71.08(12) . . ?
C18 C17 C22 125.3(2) . . ?
C16 C17 Fe2 69.28(12) . . ?
C16 C17 C18 108.18(19) . . ?
C16 C17 C22 126.5(2) . . ?
C22 C17 Fe2 127.22(16) . . ?
C18 C19 Fe2 70.04(12) . . ?
C18 C19 C15 107.88(19) . . ?
C18 C19 C24 125.9(2) . . ?
C15 C19 Fe2 68.84(12) . . ?
C15 C19 C24 126.1(2) . . ?
C24 C19 Fe2 129.40(16) . . ?
C3 C2 Fe1 68.76(12) . . ?
C3 C2 C1 108.12(19) . . ?
C3 C2 C7 125.9(2) . . ?
C1 C2 Fe1 70.43(13) . . ?
C1 C2 C7 125.8(2) . . ?
C7 C2 Fe1 129.73(16) . . ?
C17 C16 Fe2 70.42(12) . . ?
C17 C16 C15 107.74(19) . . ?
C17 C16 C21 126.1(2) . . ?
C15 C16 Fe2 70.33(12) . . ?
C15 C16 C21 126.1(2) . . ?
C21 C16 Fe2 126.35(16) . . ?
C4 C5 Fe1 69.01(12) . . ?
C4 C5 C10 124.9(2) . . ?
C1 C5 Fe1 70.38(12) . . ?
C1 C5 C4 107.90(19) . . ?
C1 C5 C10 127.1(2) . . ?
C10 C5 Fe1 128.75(17) . . ?
C2 C3 Fe1 71.01(12) . . ?
C2 C3 C4 107.81(19) . . ?
C2 C3 C8 125.4(2) . . ?
C4 C3 Fe1 70.08(12) . . ?
C4 C3 C8 126.6(2) . . ?
C8 C3 Fe1 127.65(16) . . ?
C19 C15 Fe2 71.25(12) . . ?
C19 C15 C16 108.1(2) . . ?
C19 C15 C20 125.5(2) . . ?
C16 C15 Fe2 69.10(12) . . ?
C16 C15 C20 126.4(2) . . ?
C20 C15 Fe2 127.67(17) . . ?
C5 C4 Fe1 70.77(12) . . ?
C5 C4 C9 125.3(2) . . ?
C3 C4 Fe1 69.37(12) . . ?
C3 C4 C5 108.02(19) . . ?
C3 C4 C9 126.7(2) . . ?
C9 C4 Fe1 126.50(16) . . ?
C2 C1 Fe1 69.70(13) . . ?
C2 C1 C6 125.8(2) . . ?
C5 C1 Fe1 69.88(12) . . ?
C5 C1 C2 108.14(19) . . ?
C5 C1 C6 126.0(2) . . ?
C6 C1 Fe1 128.25(16) . . ?
P6 C28 H28A 110.6 . . ?
P6 C28 H28B 110.6 . . ?
H28A C28 H28B 108.8 . . ?
C27 C28 P6 105.49(16) . . ?
C27 C28 H28A 110.6 . . ?
C27 C28 H28B 110.6 . . ?
P1 C14 H14A 110.6 . . ?
P1 C14 H14B 110.6 . . ?
H14A C14 H14B 108.7 . . ?
C13 C14 P1 105.91(16) . . ?
C13 C14 H14A 110.6 . . ?
C13 C14 H14B 110.6 . . ?
C4 C9 H9A 109.5 . . ?
C4 C9 H9B 109.5 . . ?
C4 C9 H9C 109.5 . . ?
H9A C9 H9B 109.5 . . ?
H9A C9 H9C 109.5 . . ?
H9B C9 H9C 109.5 . . ?
P1 C11 H11A 110.9 . . ?
P1 C11 H11B 110.9 . . ?
H11A C11 H11B 108.9 . . ?
C12 C11 P1 104.40(16) . . ?
C12 C11 H11A 110.9 . . ?
C12 C11 H11B 110.9 . . ?
C3 C8 H8A 109.5 . . ?
C3 C8 H8B 109.5 . . ?
C3 C8 H8C 109.5 . . ?
H8A C8 H8B 109.5 . . ?
H8A C8 H8C 109.5 . . ?
H8B C8 H8C 109.5 . . ?
C16 C21 H21A 109.5 . . ?
C16 C21 H21B 109.5 . . ?
C16 C21 H21C 109.5 . . ?
H21A C21 H21B 109.5 . . ?
H21A C21 H21C 109.5 . . ?
H21B C21 H21C 109.5 . . ?
C17 C22 H22A 109.5 . . ?
C17 C22 H22B 109.5 . . ?
C17 C22 H22C 109.5 . . ?
H22A C22 H22B 109.5 . . ?
H22A C22 H22C 109.5 . . ?
H22B C22 H22C 109.5 . . ?
C1 C6 H6A 109.5 . . ?
C1 C6 H6B 109.5 . . ?
C1 C6 H6C 109.5 . . ?
H6A C6 H6B 109.5 . . ?
H6A C6 H6C 109.5 . . ?
H6B C6 H6C 109.5 . . ?
C14 C13 H13A 110.3 . . ?
C14 C13 H13B 110.3 . . ?
H13A C13 H13B 108.5 . . ?
C12 C13 C14 107.25(19) . . ?
C12 C13 H13A 110.3 . . ?
C12 C13 H13B 110.3 . . ?
C11 C12 C13 106.9(2) . . ?
C11 C12 H12A 110.3 . . ?
C11 C12 H12B 110.3 . . ?
C13 C12 H12A 110.3 . . ?
C13 C12 H12B 110.3 . . ?
H12A C12 H12B 108.6 . . ?
C5 C10 H10A 109.5 . . ?
C5 C10 H10B 109.5 . . ?
C5 C10 H10C 109.5 . . ?
H10A C10 H10B 109.5 . . ?
H10A C10 H10C 109.5 . . ?
H10B C10 H10C 109.5 . . ?
C2 C7 H7A 109.5 . . ?
C2 C7 H7B 109.5 . . ?
C2 C7 H7C 109.5 . . ?
H7A C7 H7B 109.5 . . ?
H7A C7 H7C 109.5 . . ?
H7B C7 H7C 109.5 . . ?
C19 C24 H24A 109.5 . . ?
C19 C24 H24B 109.5 . . ?
C19 C24 H24C 109.5 . . ?
H24A C24 H24B 109.5 . . ?
H24A C24 H24C 109.5 . . ?
H24B C24 H24C 109.5 . . ?
C15 C20 H20A 109.5 . . ?
C15 C20 H20B 109.5 . . ?
C15 C20 H20C 109.5 . . ?
H20A C20 H20B 109.5 . . ?
H20A C20 H20C 109.5 . . ?
H20B C20 H20C 109.5 . . ?
H26A C26 H26B 108.6 . . ?
C27 C26 H26A 110.3 . . ?
C27 C26 H26B 110.3 . . ?
C27 C26 C25 106.9(2) . . ?
C25 C26 H26A 110.3 . . ?
C25 C26 H26B 110.3 . . ?
C28 C27 H27A 110.1 . . ?
C28 C27 H27B 110.1 . . ?
C26 C27 C28 108.2(2) . . ?
C26 C27 H27A 110.1 . . ?
C26 C27 H27B 110.1 . . ?
H27A C27 H27B 108.4 . . ?
C18 C23 H23A 109.5 . . ?
C18 C23 H23B 109.5 . . ?
C18 C23 H23C 109.5 . . ?
H23A C23 H23B 109.5 . . ?
H23A C23 H23C 109.5 . . ?
H23B C23 H23C 109.5 . . ?
P6 C25 H25A 110.9 . . ?
P6 C25 H25B 110.9 . . ?
C26 C25 P6 104.30(16) . . ?
C26 C25 H25A 110.9 . . ?
C26 C25 H25B 110.9 . . ?
H25A C25 H25B 108.9 . . ?

loop_
_geom_bond_atom_site_label_1
_geom_bond_atom_site_label_2
_geom_bond_distance
_geom_bond_site_symmetry_2
_geom_bond_publ_flag
Fe1 P5 2.3180(6) . ?
Fe1 P4 2.3392(7) . ?
Fe1 P2 2.3318(6) . ?
Fe1 P3 2.3347(6) . ?
Fe1 C2 2.089(2) . ?
Fe1 C5 2.092(2) . ?
Fe1 C3 2.059(2) . ?
Fe1 C4 2.069(2) . ?
Fe1 C1 2.099(2) . ?
Fe2 P10 2.3192(6) . ?
Fe2 P9 2.3382(7) . ?
Fe2 P7 2.3157(7) . ?
Fe2 P8 2.3347(7) . ?
Fe2 C18 2.104(2) . ?
Fe2 C17 2.075(2) . ?
Fe2 C19 2.108(2) . ?
Fe2 C16 2.060(2) . ?
Fe2 C15 2.077(2) . ?
P5 P4 2.1385(8) . ?
P5 P1 2.1383(8) . ?
P6 P10 2.1337(8) . ?
P6 P7 2.1410(8) . ?
P6 C28 1.849(2) . ?
P6 C25 1.836(2) . ?
P10 P9 2.1346(8) . ?
P4 P3 2.1498(9) . ?
P1 P2 2.1388(8) . ?
P1 C14 1.841(2) . ?
P1 C11 1.843(2) . ?
P2 P3 2.1434(9) . ?
P9 P8 2.1491(11) . ?
P7 P8 2.1449(11) . ?
C18 C17 1.430(3) . ?
C18 C19 1.426(3) . ?
C18 C23 1.499(3) . ?
C17 C16 1.425(3) . ?
C17 C22 1.499(3) . ?
C19 C15 1.429(3) . ?
C19 C24 1.500(3) . ?
C2 C3 1.427(3) . ?
C2 C1 1.428(3) . ?
C2 C7 1.498(3) . ?
C16 C15 1.434(3) . ?
C16 C21 1.497(3) . ?
C5 C4 1.431(3) . ?
C5 C1 1.424(3) . ?
C5 C10 1.496(3) . ?
C3 C4 1.430(3) . ?
C3 C8 1.496(3) . ?
C15 C20 1.495(3) . ?
C4 C9 1.504(3) . ?
C1 C6 1.503(3) . ?
C28 H28A 0.9900 . ?
C28 H28B 0.9900 . ?
C28 C27 1.527(3) . ?
C14 H14A 0.9900 . ?
C14 H14B 0.9900 . ?
C14 C13 1.536(3) . ?
C9 H9A 0.9800 . ?
C9 H9B 0.9800 . ?
C9 H9C 0.9800 . ?
C11 H11A 0.9900 . ?
C11 H11B 0.9900 . ?
C11 C12 1.526(3) . ?
C8 H8A 0.9800 . ?
C8 H8B 0.9800 . ?
C8 H8C 0.9800 . ?
C21 H21A 0.9800 . ?
C21 H21B 0.9800 . ?
C21 H21C 0.9800 . ?
C22 H22A 0.9800 . ?
C22 H22B 0.9800 . ?
C22 H22C 0.9800 . ?
C6 H6A 0.9800 . ?
C6 H6B 0.9800 . ?
C6 H6C 0.9800 . ?
C13 H13A 0.9900 . ?
C13 H13B 0.9900 . ?
C13 C12 1.527(3) . ?
C12 H12A 0.9900 . ?
C12 H12B 0.9900 . ?
C10 H10A 0.9800 . ?
C10 H10B 0.9800 . ?
C10 H10C 0.9800 . ?
C7 H7A 0.9800 . ?
C7 H7B 0.9800 . ?
C7 H7C 0.9800 . ?
C24 H24A 0.9800 . ?
C24 H24B 0.9800 . ?
C24 H24C 0.9800 . ?
C20 H20A 0.9800 . ?
C20 H20B 0.9800 . ?
C20 H20C 0.9800 . ?
C26 H26A 0.9900 . ?
C26 H26B 0.9900 . ?
C26 C27 1.524(4) . ?
C26 C25 1.530(3) . ?
C27 H27A 0.9900 . ?
C27 H27B 0.9900 . ?
C23 H23A 0.9800 . ?
C23 H23B 0.9800 . ?
C23 H23C 0.9800 . ?
C25 H25A 0.9900 . ?
C25 H25B 0.9900 . ?

loop_
_geom_torsion_atom_site_label_1
_geom_torsion_atom_site_label_2
_geom_torsion_atom_site_label_3
_geom_torsion_atom_site_label_4
_geom_torsion
_geom_torsion_site_symmetry_1
_geom_torsion_site_symmetry_2
_geom_torsion_site_symmetry_3
_geom_torsion_site_symmetry_4
_geom_torsion_publ_flag
Fe1 C2 C3 C4 -60.73(15) . . . . ?
Fe1 C2 C3 C8 123.2(2) . . . . ?
Fe1 C2 C1 C5 59.53(16) . . . . ?
Fe1 C2 C1 C6 -123.2(2) . . . . ?
Fe1 C5 C4 C3 59.61(15) . . . . ?
Fe1 C5 C4 C9 -121.7(2) . . . . ?
Fe1 C5 C1 C2 -59.42(15) . . . . ?
Fe1 C5 C1 C6 123.3(2) . . . . ?
Fe1 C3 C4 C5 -60.49(16) . . . . ?
Fe1 C3 C4 C9 120.8(2) . . . . ?
Fe2 C18 C17 C16 59.59(15) . . . . ?
Fe2 C18 C17 C22 -122.7(2) . . . . ?
Fe2 C18 C19 C15 -58.62(15) . . . . ?
Fe2 C18 C19 C24 124.8(2) . . . . ?
Fe2 C17 C16 C15 60.73(14) . . . . ?
Fe2 C17 C16 C21 -121.3(2) . . . . ?
Fe2 C19 C15 C16 -59.51(15) . . . . ?
Fe2 C19 C15 C20 123.4(2) . . . . ?
Fe2 C16 C15 C19 60.87(15) . . . . ?
Fe2 C16 C15 C20 -122.1(2) . . . . ?
P5 P1 C14 C13 -120.33(15) . . . . ?
P5 P1 C11 C12 104.65(16) . . . . ?
P6 C28 C27 C26 -31.4(3) . . . . ?
P10 P6 C28 C27 -111.37(16) . . . . ?
P10 P6 C25 C26 147.74(17) . . . . ?
P1 C14 C13 C12 32.4(2) . . . . ?
P1 C11 C12 C13 41.3(2) . . . . ?
P2 P1 C14 C13 109.64(15) . . . . ?
P2 P1 C11 C12 -148.36(14) . . . . ?
P7 P6 C28 C27 121.94(16) . . . . ?
P7 P6 C25 C26 -105.51(19) . . . . ?
C18 C17 C16 Fe2 -60.72(15) . . . . ?
C18 C17 C16 C15 0.0(2) . . . . ?
C18 C17 C16 C21 178.0(2) . . . . ?
C18 C19 C15 Fe2 59.37(15) . . . . ?
C18 C19 C15 C16 -0.1(2) . . . . ?
C18 C19 C15 C20 -177.2(2) . . . . ?
C17 C18 C19 Fe2 58.78(15) . . . . ?
C17 C18 C19 C15 0.2(2) . . . . ?
C17 C18 C19 C24 -176.4(2) . . . . ?
C17 C16 C15 Fe2 -60.79(15) . . . . ?
C17 C16 C15 C19 0.1(2) . . . . ?
C17 C16 C15 C20 177.1(2) . . . . ?
C19 C18 C17 Fe2 -59.70(15) . . . . ?
C19 C18 C17 C16 -0.1(2) . . . . ?
C19 C18 C17 C22 177.6(2) . . . . ?
C2 C3 C4 Fe1 61.32(15) . . . . ?
C2 C3 C4 C5 0.8(3) . . . . ?
C2 C3 C4 C9 -177.9(2) . . . . ?
C3 C2 C1 Fe1 -58.61(15) . . . . ?
C3 C2 C1 C5 0.9(3) . . . . ?
C3 C2 C1 C6 178.2(2) . . . . ?
C4 C5 C1 Fe1 59.02(15) . . . . ?
C4 C5 C1 C2 -0.4(3) . . . . ?
C4 C5 C1 C6 -177.7(2) . . . . ?
C1 C2 C3 Fe1 59.65(16) . . . . ?
C1 C2 C3 C4 -1.1(2) . . . . ?
C1 C2 C3 C8 -177.1(2) . . . . ?
C1 C5 C4 Fe1 -59.88(15) . . . . ?
C1 C5 C4 C3 -0.3(3) . . . . ?
C1 C5 C4 C9 178.5(2) . . . . ?
C28 P6 C25 C26 19.7(2) . . . . ?
C14 P1 C11 C12 -19.29(18) . . . . ?
C14 C13 C12 C11 -48.9(3) . . . . ?
C11 P1 C14 C13 -7.35(18) . . . . ?
C8 C3 C4 Fe1 -122.7(2) . . . . ?
C8 C3 C4 C5 176.8(2) . . . . ?
C8 C3 C4 C9 -1.9(4) . . . . ?
C21 C16 C15 Fe2 121.2(2) . . . . ?
C21 C16 C15 C19 -177.9(2) . . . . ?
C21 C16 C15 C20 -0.9(4) . . . . ?
C22 C17 C16 Fe2 121.6(2) . . . . ?
C22 C17 C16 C15 -177.6(2) . . . . ?
C22 C17 C16 C21 0.4(4) . . . . ?
C10 C5 C4 Fe1 123.4(2) . . . . ?
C10 C5 C4 C3 -177.0(2) . . . . ?
C10 C5 C4 C9 1.7(4) . . . . ?
C10 C5 C1 Fe1 -124.3(2) . . . . ?
C10 C5 C1 C2 176.3(2) . . . . ?
C10 C5 C1 C6 -1.0(4) . . . . ?
C7 C2 C3 Fe1 -124.4(2) . . . . ?
C7 C2 C3 C4 174.9(2) . . . . ?
C7 C2 C3 C8 -1.2(4) . . . . ?
C7 C2 C1 Fe1 125.5(2) . . . . ?
C7 C2 C1 C5 -175.0(2) . . . . ?
C7 C2 C1 C6 2.3(4) . . . . ?
C24 C19 C15 Fe2 -124.1(2) . . . . ?
C24 C19 C15 C16 176.4(2) . . . . ?
C24 C19 C15 C20 -0.7(4) . . . . ?
C27 C26 C25 P6 -40.9(3) . . . . ?
C23 C18 C17 Fe2 124.5(2) . . . . ?
C23 C18 C17 C16 -175.9(2) . . . . ?
C23 C18 C17 C22 1.8(4) . . . . ?
C23 C18 C19 Fe2 -125.5(2) . . . . ?
C23 C18 C19 C15 175.9(2) . . . . ?
C23 C18 C19 C24 -0.7(4) . . . . ?
C25 P6 C28 C27 6.34(19) . . . . ?
C25 C26 C27 C28 48.2(3) . . . . ?

loop_
_exptl_oxdiff_crystal_face_indexfrac_h
_exptl_oxdiff_crystal_face_indexfrac_k
_exptl_oxdiff_crystal_face_indexfrac_l
_exptl_oxdiff_crystal_face_x
_exptl_oxdiff_crystal_face_y
_exptl_oxdiff_crystal_face_z
4.0897 2.4075 8.6705 0.4710 0.8720 0.1336
-3.4616 -0.7296 -8.9348 -0.4399 -0.8167 -0.3735
-1.5532 5.6533 8.3580 -0.5200 0.8444 0.1292
1.4261 -6.2754 -8.1172 0.5237 -0.8511 -0.0363
1.5839 5.9535 -3.4533 0.0285 -0.0188 -0.9994
-3.0514 6.3552 5.9830 -0.7611 0.6480 -0.0283
-3.2730 5.2461 6.4767 -0.7542 0.6412 0.1418
5.8728 -2.4813 0.5505 0.9940 0.0802 -0.0741
4.4488 -5.4715 2.1997 0.8841 0.0691 0.4622
-5.7550 3.0498 -0.8463 -0.9967 -0.0800 -0.0166
4.0136 -1.2939 7.5974 0.6142 0.6465 0.4526
-4.4655 -2.6823 -8.1958 -0.5208 -0.8526 -0.0440
-1.8630 -4.8781 -9.6758 -0.0248 -0.9956 -0.0902
1.5185 3.5078 9.9598 0.0248 0.9596 0.2803
2.8829 -6.9261 -5.5985 0.7555 -0.6423 0.1292
-0.4565 -7.7036 1.3643 0.2280 -0.1886 0.9552
3.2397 -5.4311 -6.4191 0.7560 -0.6442 -0.1156
5.8508 -1.7038 3.3841 0.9404 0.3350 0.0586
2.8192 1.5096 9.4834 0.3068 0.8755 0.3733
2.8767 7.8115 2.8109 0.1097 0.5791 -0.8078
